data_1555617
loop_
_publ_author_name
'Wang, Kai-Bo'
'Li, Da-Hong'
'Hu, Ping'
'Wang, Wen-Jing'
'Lin, Clement'
'Wang, Jian'
'Lin, Bin'
'Bai, Jiao'
'Pei, Yue-Hu'
'Jing, Yong-Kui'
'Li, Zhan-Lin'
'Yang, Danzhou'
'Hua, Hui-Ming'

_publ_section_title
;
 A Series of \b-Carboline Alkaloids from the Seeds of Peganum harmala Show
 G-Quadruplex Interactions.
;
_journal_issue 14
_journal_name_full 'Organic letters'
_journal_page_first 3398
_journal_page_last 3401
_journal_paper_doi 10.1021/acs.orglett.6b01560
_journal_volume 18
_journal_year 2016
_chemical_absolute_configuration unk
_chemical_formula_moiety 'C24 H22 N4 O3, 2(C H4 O)'
_chemical_formula_sum 'C26 H30 N4 O5'
_chemical_formula_weight 478.54
_chemical_name_common 'pegaharmine A'
_space_group_crystal_system orthorhombic
_space_group_IT_number 19
_space_group_name_Hall 'P 2ac 2ab'
_space_group_name_H-M_alt 'P 21 21 21'
_atom_sites_solution_hydrogens geom
_atom_sites_solution_primary direct
_atom_sites_solution_secondary difmap
_audit_creation_date 2015-01-09
_audit_creation_method
;
  Olex2 1.1
  (compiled 2011.02.15 svn.r1672, GUI svn.r3494)
;
_cell_angle_alpha 90.00
_cell_angle_beta 90.00
_cell_angle_gamma 90.00
_cell_formula_units_Z 4
_cell_length_a 9.7084(3)
_cell_length_b 15.1043(9)
_cell_length_c 16.6406(8)
_cell_measurement_reflns_used 3625
_cell_measurement_temperature 101.0
_cell_measurement_theta_max 71.0474
_cell_measurement_theta_min 2.9218
_cell_volume 2440.2(2)
_computing_cell_refinement
;
CrysAlisPro, Agilent Technologies,
Version 1.171.35.11 (release 16-05-2011 CrysAlis171 .NET)
(compiled May 16 2011,17:55:39)
;
_computing_data_collection
;
CrysAlisPro, Agilent Technologies,
Version 1.171.35.11 (release 16-05-2011 CrysAlis171 .NET)
(compiled May 16 2011,17:55:39)
;
_computing_data_reduction
;
CrysAlisPro, Agilent Technologies,
Version 1.171.35.11 (release 16-05-2011 CrysAlis171 .NET)
(compiled May 16 2011,17:55:39)
;
_computing_molecular_graphics
;
O. V. Dolomanov, L. J. Bourhis, R. J. Gildea, J. A. K. Howard and H. Puschmann,
OLEX2: a complete structure solution, refinement and analysis program.
J. Appl. Cryst. (2009). 42, 339-341.
;
_computing_publication_material
;
O. V. Dolomanov, L. J. Bourhis, R. J. Gildea, J. A. K. Howard and H. Puschmann,
OLEX2: a complete structure solution, refinement and analysis program.
J. Appl. Cryst. (2009). 42, 339-341.
;
_computing_structure_refinement 'SHELXL-97 (Sheldrick, 1997)'
_computing_structure_solution 'A short history of SHELX (Sheldrick, 2007)/Bruker'
_diffrn_ambient_temperature 101.0
_diffrn_detector_area_resol_mean 16.0971
_diffrn_measured_fraction_theta_full 0.986
_diffrn_measured_fraction_theta_max 0.986
_diffrn_measurement_details
;
#__ type_ start__ end____ width___ exp.time_
  1 omega   37.00  102.00   1.0000    1.5000
omega____ theta____ kappa____ phi______ frames
    -       36.8122   64.0000 -155.0000 65

#__ type_ start__ end____ width___ exp.time_
  2 omega   37.00   87.00   1.0000    1.5000
omega____ theta____ kappa____ phi______ frames
    -       36.8122   55.0000  114.0000 50

#__ type_ start__ end____ width___ exp.time_
  3 omega   42.00  126.00   1.0000    3.5000
omega____ theta____ kappa____ phi______ frames
    -      108.0000  -64.0000 -111.0000 84

#__ type_ start__ end____ width___ exp.time_
  4 omega   81.00  107.00   1.0000    3.5000
omega____ theta____ kappa____ phi______ frames
    -      108.0000  -55.0000   65.0000 26

#__ type_ start__ end____ width___ exp.time_
  5 omega   94.00  169.00   1.0000    3.5000
omega____ theta____ kappa____ phi______ frames
    -      108.0000   55.0000   28.0000 75

#__ type_ start__ end____ width___ exp.time_
  6 omega  -21.00   16.00   1.0000    1.5000
omega____ theta____ kappa____ phi______ frames
    -       -3.5000   77.0000    0.0000 37

#__ type_ start__ end____ width___ exp.time_
  7 omega   26.00   91.00   1.0000    1.5000
omega____ theta____ kappa____ phi______ frames
    -       36.8122 -134.0000  100.0000 65

#__ type_ start__ end____ width___ exp.time_
  8 omega   55.00   80.00   1.0000    1.5000
omega____ theta____ kappa____ phi______ frames
    -       36.8122 -135.0000   13.0000 25

#__ type_ start__ end____ width___ exp.time_
  9 omega   22.00   88.00   1.0000    1.5000
omega____ theta____ kappa____ phi______ frames
    -       36.8122   37.0000 -180.0000 66

#__ type_ start__ end____ width___ exp.time_
 10 omega   40.00   83.00   1.0000    3.5000
omega____ theta____ kappa____ phi______ frames
    -      108.0000  -45.0000 -180.0000 43

#__ type_ start__ end____ width___ exp.time_
 11 omega  110.00  146.00   1.0000    3.5000
omega____ theta____ kappa____ phi______ frames
    -      108.0000  111.0000  -30.0000 36

#__ type_ start__ end____ width___ exp.time_
 12 omega   40.00   82.00   1.0000    3.5000
omega____ theta____ kappa____ phi______ frames
    -      108.0000  -45.0000  -30.0000 42

#__ type_ start__ end____ width___ exp.time_
 13 omega  107.00  156.00   1.0000    3.5000
omega____ theta____ kappa____ phi______ frames
    -      108.0000  111.0000 -120.0000 49

#__ type_ start__ end____ width___ exp.time_
 14 omega   91.00  176.00   1.0000    3.5000
omega____ theta____ kappa____ phi______ frames
    -      108.0000   45.0000   90.0000 85
;
_diffrn_measurement_device_type 'Xcalibur, Eos, Gemini'
_diffrn_measurement_method '\w scans'
_diffrn_orient_matrix_UB_11 0.0770089000
_diffrn_orient_matrix_UB_12 0.0704197000
_diffrn_orient_matrix_UB_13 -0.0498521000
_diffrn_orient_matrix_UB_21 0.0726137000
_diffrn_orient_matrix_UB_22 -0.0738367000
_diffrn_orient_matrix_UB_23 -0.0477085000
_diffrn_orient_matrix_UB_31 -0.1183235000
_diffrn_orient_matrix_UB_32 0.0004348000
_diffrn_orient_matrix_UB_33 -0.0615587000
_diffrn_radiation_monochromator graphite
_diffrn_radiation_type 'Cu K\a'
_diffrn_radiation_wavelength 1.5418
_diffrn_reflns_av_R_equivalents 0.0332
_diffrn_reflns_av_unetI/netI 0.0497
_diffrn_reflns_limit_h_max 7
_diffrn_reflns_limit_h_min -11
_diffrn_reflns_limit_k_max 18
_diffrn_reflns_limit_k_min -17
_diffrn_reflns_limit_l_max 19
_diffrn_reflns_limit_l_min -20
_diffrn_reflns_number 8363
_diffrn_reflns_theta_full 71.25
_diffrn_reflns_theta_max 71.25
_diffrn_reflns_theta_min 3.95
_diffrn_source 'Enhance (Cu) X-ray Source'
_exptl_absorpt_coefficient_mu 0.749
_exptl_absorpt_correction_T_max 1.00000
_exptl_absorpt_correction_T_min 0.90935
_exptl_absorpt_correction_type multi-scan
_exptl_absorpt_process_details
;
CrysAlisPro, Agilent Technologies,
Version 1.171.35.11 (release 16-05-2011 CrysAlis171 .NET)
(compiled May 16 2011,17:55:39)
Empirical absorption correction using spherical harmonics,
 implemented in SCALE3 ABSPACK scaling algorithm.
;
_exptl_crystal_colour colorless
_exptl_crystal_density_diffrn 1.303
_exptl_crystal_density_method 'not measured'
_exptl_crystal_description prism
_exptl_crystal_F_000 1016
_exptl_crystal_size_max 0.50
_exptl_crystal_size_mid 0.12
_exptl_crystal_size_min 0.08
_refine_diff_density_max 0.289
_refine_diff_density_min -0.222
_refine_diff_density_rms 0.043
_refine_ls_abs_structure_details 'Flack H D (1983), Acta Cryst. A39, 876-881'
_refine_ls_abs_structure_Flack -0.2(2)
_refine_ls_extinction_method none
_refine_ls_goodness_of_fit_ref 1.039
_refine_ls_hydrogen_treatment mixed
_refine_ls_matrix_type full
_refine_ls_number_parameters 326
_refine_ls_number_reflns 4615
_refine_ls_number_restraints 0
_refine_ls_restrained_S_all 1.039
_refine_ls_R_factor_all 0.0436
_refine_ls_R_factor_gt 0.0402
_refine_ls_shift/su_max 0.001
_refine_ls_shift/su_mean 0.000
_refine_ls_structure_factor_coef Fsqd
_refine_ls_weighting_details 'calc w=1/[\s^2^(Fo^2^)+(0.0367P)^2^+0.6417P] where P=(Fo^2^+2Fc^2^)/3'
_refine_ls_weighting_scheme calc
_refine_ls_wR_factor_gt 0.0954
_refine_ls_wR_factor_ref 0.0982
_reflns_number_gt 4303
_reflns_number_total 4615
_reflns_threshold_expression >2sigma(I)
_cod_data_source_file ol6b01560_si_002.cif
_cod_data_source_block exp_2769
_cod_database_code 1555617
_reflns_odcompleteness_completeness 99.92
_reflns_odcompleteness_iscentric 1
_reflns_odcompleteness_theta 66.97

loop_
_space_group_symop_id
_space_group_symop_operation_xyz
1 'x, y, z'
2 '-x+1/2, -y, z+1/2'
3 'x+1/2, -y+1/2, -z'
4 '-x, y+1/2, -z+1/2'

loop_
_atom_site_label
_atom_site_type_symbol
_atom_site_fract_x
_atom_site_fract_y
_atom_site_fract_z
_atom_site_U_iso_or_equiv
_atom_site_adp_type
_atom_site_occupancy
_atom_site_symmetry_multiplicity
_atom_site_calc_flag
_atom_site_refinement_flags
_atom_site_disorder_assembly
_atom_site_disorder_group
O1 O 0.55679(15) 0.66410(11) 0.25356(10) 0.0268(3) Uani 1 1 d . . .
O3 O -0.36554(16) 0.93635(10) 0.11092(9) 0.0223(3) Uani 1 1 d . . .
C14 C 0.2187(2) 0.67573(13) 0.34381(12) 0.0159(4) Uani 1 1 d . . .
H14 H 0.1675 0.6344 0.3780 0.019 Uiso 1 1 calc R . .
C10 C -0.2185(2) 0.82792(13) 0.17620(12) 0.0162(4) Uani 1 1 d . . .
H10 H -0.2861 0.8113 0.2128 0.019 Uiso 1 1 calc R . .
N26 N 0.17686(18) 0.76609(12) 0.36559(10) 0.0186(4) Uani 1 1 d . . .
O5 O 0.78892(17) 0.64884(12) 0.34467(10) 0.0324(4) Uani 1 1 d . . .
H5A H 0.7177 0.6500 0.3182 0.049 Uiso 0.763(6) 1 calc PR A 1
H5B H 0.7152 0.6510 0.3207 0.049 Uiso 0.237(6) 1 calc PR A 2
O4 O -0.28248(18) 0.86930(14) 0.47640(10) 0.0354(4) Uani 1 1 d . . .
H4 H -0.2108 0.8414 0.4701 0.053 Uiso 1 1 calc R . .
C17 C 0.2501(2) 0.84003(14) 0.33965(12) 0.0195(4) Uani 1 1 d . . .
C18 C 0.1968(2) 0.92470(15) 0.37058(13) 0.0208(4) Uani 1 1 d . . .
N2 N 0.32929(18) 0.65523(12) 0.21788(10) 0.0199(4) Uani 1 1 d . . .
C11 C -0.0871(2) 0.79061(13) 0.17726(11) 0.0157(4) Uani 1 1 d . . .
N12 N -0.03421(17) 0.72987(11) 0.23032(10) 0.0163(3) Uani 1 1 d . . .
H12 H -0.0774 0.7066 0.2702 0.020 Uiso 1 1 calc R . .
C23 C 0.0778(2) 0.92571(15) 0.41730(12) 0.0207(4) Uani 1 1 d . . .
C15 C 0.3728(2) 0.65721(13) 0.35480(12) 0.0177(4) Uani 1 1 d . . .
H15A H 0.4150 0.7019 0.3887 0.021 Uiso 1 1 calc R . .
H15B H 0.3872 0.5995 0.3790 0.021 Uiso 1 1 calc R . .
O2 O 0.35000(16) 0.83273(10) 0.29662(9) 0.0247(3) Uani 1 1 d . . .
N24 N 0.00530(19) 0.84762(13) 0.43656(11) 0.0223(4) Uani 1 1 d . . .
C6 C 0.0173(2) 0.81227(12) 0.12134(12) 0.0162(4) Uani 1 1 d . . .
C16 C 0.4328(2) 0.66013(14) 0.27087(12) 0.0203(4) Uani 1 1 d . . .
C25 C 0.0568(2) 0.77467(14) 0.41136(12) 0.0200(4) Uani 1 1 d . . .
H25 H 0.0103 0.7229 0.4247 0.024 Uiso 1 1 calc R . .
C21 C 0.0985(3) 1.08388(15) 0.43069(14) 0.0268(5) Uani 1 1 d . . .
H21 H 0.0665 1.1375 0.4509 0.032 Uiso 1 1 calc R . .
C5 C 0.1356(2) 0.76014(13) 0.14190(12) 0.0167(4) Uani 1 1 d . . .
C8 C -0.1407(2) 0.91634(13) 0.06195(12) 0.0185(4) Uani 1 1 d . . .
H8 H -0.1601 0.9601 0.0242 0.022 Uiso 1 1 calc R . .
C28 C 0.1353(2) 0.55535(13) 0.24942(13) 0.0232(4) Uani 1 1 d . . .
H28A H 0.1923 0.5170 0.2812 0.035 Uiso 1 1 calc R . .
H28B H 0.1359 0.5356 0.1946 0.035 Uiso 1 1 calc R . .
H28C H 0.0428 0.5540 0.2697 0.035 Uiso 1 1 calc R . .
C22 C 0.0281(2) 1.00557(16) 0.44804(12) 0.0246(5) Uani 1 1 d . . .
H22 H -0.0509 1.0066 0.4796 0.029 Uiso 1 1 calc R . .
C13 C 0.1002(2) 0.71258(13) 0.20854(12) 0.0155(4) Uani 1 1 d . . .
C7 C -0.0126(2) 0.87700(13) 0.06265(12) 0.0178(4) Uani 1 1 d . . .
H7 H 0.0535 0.8929 0.0249 0.021 Uiso 1 1 calc R . .
C3 C 0.3443(2) 0.66650(16) 0.13087(12) 0.0255(5) Uani 1 1 d . . .
H3A H 0.3042 0.6160 0.1036 0.031 Uiso 1 1 calc R . .
H3B H 0.4414 0.6688 0.1173 0.031 Uiso 1 1 calc R . .
C4 C 0.2742(2) 0.75094(15) 0.10209(12) 0.0222(5) Uani 1 1 d . . .
H4A H 0.3311 0.8017 0.1151 0.027 Uiso 1 1 calc R . .
H4B H 0.2627 0.7489 0.0442 0.027 Uiso 1 1 calc R . .
C19 C 0.2652(2) 1.00341(16) 0.35351(14) 0.0256(5) Uani 1 1 d . . .
H19 H 0.3441 1.0026 0.3218 0.031 Uiso 1 1 calc R . .
C9 C -0.2427(2) 0.89116(13) 0.11760(12) 0.0173(4) Uani 1 1 d . . .
C20 C 0.2169(2) 1.08193(15) 0.38309(14) 0.0269(5) Uani 1 1 d . . .
H20 H 0.2631 1.1343 0.3714 0.032 Uiso 1 1 calc R . .
C29 C -0.3557(3) 0.87150(19) 0.40406(16) 0.0392(6) Uani 1 1 d . . .
H29A H -0.3138 0.9135 0.3683 0.059 Uiso 1 1 calc R . .
H29B H -0.4492 0.8887 0.4144 0.059 Uiso 1 1 calc R . .
H29C H -0.3543 0.8138 0.3798 0.059 Uiso 1 1 calc R . .
C27 C -0.4642(2) 0.92131(15) 0.17308(14) 0.0251(5) Uani 1 1 d . . .
H27A H -0.5460 0.9549 0.1621 0.038 Uiso 1 1 calc R . .
H27B H -0.4262 0.9394 0.2237 0.038 Uiso 1 1 calc R . .
H27C H -0.4867 0.8595 0.1752 0.038 Uiso 1 1 calc R . .
C30 C 0.7994(4) 0.5663(3) 0.3852(2) 0.0367(9) Uani 0.763(6) 1 d P A 1
H30A H 0.7930 0.5190 0.3469 0.055 Uiso 0.763(6) 1 calc PR A 1
H30B H 0.7260 0.5612 0.4236 0.055 Uiso 0.763(6) 1 calc PR A 1
H30C H 0.8863 0.5630 0.4126 0.055 Uiso 0.763(6) 1 calc PR A 1
C1 C 0.1911(2) 0.65007(14) 0.25380(12) 0.0169(4) Uani 1 1 d . . .
C30A C 0.7704(12) 0.6118(9) 0.4160(8) 0.0367(9) Uani 0.237(6) 1 d P A 2
H30D H 0.7118 0.5610 0.4105 0.055 Uiso 0.237(6) 1 calc PR A 2
H30E H 0.7282 0.6537 0.4517 0.055 Uiso 0.237(6) 1 calc PR A 2
H30F H 0.8578 0.5938 0.4375 0.055 Uiso 0.237(6) 1 calc PR A 2

loop_
_atom_site_aniso_label
_atom_site_aniso_U_11
_atom_site_aniso_U_22
_atom_site_aniso_U_33
_atom_site_aniso_U_23
_atom_site_aniso_U_13
_atom_site_aniso_U_12
O1 0.0159(7) 0.0389(9) 0.0255(8) 0.0006(7) 0.0016(6) 0.0054(7)
O3 0.0230(8) 0.0239(7) 0.0199(7) 0.0051(6) -0.0032(6) 0.0059(6)
C14 0.0160(10) 0.0179(9) 0.0138(9) 0.0019(7) 0.0005(8) 0.0001(8)
C10 0.0177(10) 0.0164(9) 0.0144(9) 0.0004(7) -0.0001(8) -0.0008(8)
N26 0.0191(9) 0.0221(9) 0.0148(8) -0.0027(7) -0.0002(7) 0.0040(7)
O5 0.0195(8) 0.0440(10) 0.0338(9) 0.0156(8) -0.0031(7) -0.0063(7)
O4 0.0222(9) 0.0635(13) 0.0206(8) -0.0023(8) 0.0012(7) 0.0041(8)
C17 0.0206(10) 0.0233(10) 0.0146(9) -0.0005(8) -0.0045(8) 0.0005(8)
C18 0.0199(10) 0.0254(10) 0.0172(10) -0.0015(8) -0.0049(8) 0.0059(9)
N2 0.0183(9) 0.0263(9) 0.0150(8) 0.0000(7) 0.0009(7) 0.0058(7)
C11 0.0200(10) 0.0142(9) 0.0128(9) -0.0003(7) -0.0019(8) -0.0020(7)
N12 0.0152(8) 0.0183(8) 0.0154(8) 0.0052(6) -0.0001(7) 0.0008(7)
C23 0.0227(11) 0.0240(10) 0.0153(9) 0.0003(8) -0.0068(8) 0.0000(9)
C15 0.0184(10) 0.0180(9) 0.0168(9) -0.0016(8) -0.0025(8) 0.0040(8)
O2 0.0229(8) 0.0230(7) 0.0283(8) -0.0005(6) 0.0066(7) -0.0003(6)
N24 0.0203(9) 0.0283(9) 0.0182(8) -0.0024(7) 0.0035(8) 0.0015(8)
C6 0.0193(10) 0.0154(9) 0.0139(9) -0.0025(7) -0.0018(8) -0.0025(8)
C16 0.0191(11) 0.0212(10) 0.0206(10) -0.0010(8) -0.0007(8) 0.0063(8)
C25 0.0224(11) 0.0205(10) 0.0170(9) 0.0001(7) -0.0025(8) 0.0008(8)
C21 0.0341(12) 0.0217(10) 0.0245(11) -0.0066(9) -0.0128(10) 0.0120(9)
C5 0.0187(10) 0.0177(9) 0.0137(9) -0.0017(7) -0.0021(8) -0.0019(8)
C8 0.0289(11) 0.0157(9) 0.0109(9) 0.0029(7) -0.0047(9) 0.0005(8)
C28 0.0286(11) 0.0174(10) 0.0235(10) -0.0004(8) -0.0089(10) 0.0048(9)
C22 0.0198(11) 0.0386(13) 0.0152(10) -0.0018(9) -0.0008(8) 0.0081(10)
C13 0.0152(10) 0.0165(9) 0.0147(9) -0.0021(7) -0.0023(8) 0.0006(7)
C7 0.0243(10) 0.0178(9) 0.0114(9) 0.0021(7) 0.0014(9) -0.0029(8)
C3 0.0255(11) 0.0376(12) 0.0136(10) -0.0037(9) 0.0028(9) 0.0092(10)
C4 0.0232(11) 0.0301(11) 0.0133(9) -0.0004(8) 0.0012(9) 0.0005(9)
C19 0.0209(11) 0.0316(11) 0.0243(11) 0.0009(9) -0.0022(9) 0.0019(9)
C9 0.0203(10) 0.0152(9) 0.0164(10) -0.0024(7) -0.0038(8) 0.0010(8)
C20 0.0282(12) 0.0226(10) 0.0299(12) 0.0050(9) -0.0077(10) -0.0021(9)
C29 0.0378(15) 0.0468(16) 0.0330(13) -0.0021(11) -0.0089(12) -0.0017(12)
C27 0.0183(11) 0.0265(11) 0.0306(12) 0.0045(9) -0.0023(9) 0.0025(9)
C30 0.0269(16) 0.040(2) 0.043(2) 0.0159(16) -0.0034(16) -0.0101(15)
C1 0.0166(9) 0.0193(10) 0.0147(9) -0.0005(8) -0.0015(8) 0.0019(8)
C30A 0.0269(16) 0.040(2) 0.043(2) 0.0159(16) -0.0034(16) -0.0101(15)

loop_
_atom_type_symbol
_atom_type_description
_atom_type_scat_dispersion_real
_atom_type_scat_dispersion_imag
_atom_type_scat_source
C C 0.0181 0.0091 'International Tables Vol C Tables 4.2.6.8 and 6.1.1.4'
H H 0.0000 0.0000 'International Tables Vol C Tables 4.2.6.8 and 6.1.1.4'
N N 0.0311 0.0180 'International Tables Vol C Tables 4.2.6.8 and 6.1.1.4'
O O 0.0492 0.0322 'International Tables Vol C Tables 4.2.6.8 and 6.1.1.4'

loop_
_geom_angle_atom_site_label_1
_geom_angle_atom_site_label_2
_geom_angle_atom_site_label_3
_geom_angle
C9 O3 C27 116.30(16)
N26 C14 H14 108.0
N26 C14 C15 114.19(17)
N26 C14 C1 114.67(16)
C15 C14 H14 108.0
C15 C14 C1 103.62(16)
C1 C14 H14 108.0
C11 C10 H10 121.9
C9 C10 H10 121.9
C9 C10 C11 116.27(19)
C17 N26 C14 121.82(17)
C17 N26 C25 121.35(18)
C25 N26 C14 116.80(17)
H5A O5 H5B 3.5
C30 O5 H5A 109.5
C30 O5 H5B 109.1
C30A O5 H5A 112.0
C30A O5 H5B 109.5
C30A O5 C30 38.1(6)
C29 O4 H4 109.5
N26 C17 C18 114.10(18)
O2 C17 N26 121.30(19)
O2 C17 C18 124.6(2)
C23 C18 C17 119.8(2)
C19 C18 C17 120.2(2)
C19 C18 C23 120.0(2)
C16 N2 C3 124.72(19)
C16 N2 C1 114.83(17)
C3 N2 C1 119.91(17)
C10 C11 C6 123.62(18)
N12 C11 C10 128.34(19)
N12 C11 C6 108.03(18)
C11 N12 H12 125.9
C11 N12 C13 108.15(17)
C13 N12 H12 125.9
C18 C23 N24 122.1(2)
C18 C23 C22 120.0(2)
C22 C23 N24 117.8(2)
C14 C15 H15A 110.7
C14 C15 H15B 110.7
H15A C15 H15B 108.8
C16 C15 C14 105.07(16)
C16 C15 H15A 110.7
C16 C15 H15B 110.7
C25 N24 C23 116.77(19)
C11 C6 C5 106.87(17)
C7 C6 C11 117.91(19)
C7 C6 C5 135.2(2)
O1 C16 N2 125.4(2)
O1 C16 C15 126.12(19)
N2 C16 C15 108.50(17)
N26 C25 H25 117.2
N24 C25 N26 125.7(2)
N24 C25 H25 117.2
C22 C21 H21 119.9
C20 C21 H21 119.9
C20 C21 C22 120.2(2)
C6 C5 C4 131.40(18)
C13 C5 C6 106.29(18)
C13 C5 C4 122.28(19)
C7 C8 H8 119.6
C7 C8 C9 120.82(18)
C9 C8 H8 119.6
H28A C28 H28B 109.5
H28A C28 H28C 109.5
H28B C28 H28C 109.5
C1 C28 H28A 109.5
C1 C28 H28B 109.5
C1 C28 H28C 109.5
C23 C22 C21 119.1(2)
C23 C22 H22 120.4
C21 C22 H22 120.4
N12 C13 C1 123.05(18)
C5 C13 N12 110.64(18)
C5 C13 C1 126.31(19)
C6 C7 H7 120.3
C8 C7 C6 119.32(19)
C8 C7 H7 120.3
N2 C3 H3A 109.4
N2 C3 H3B 109.4
N2 C3 C4 111.32(17)
H3A C3 H3B 108.0
C4 C3 H3A 109.4
C4 C3 H3B 109.4
C5 C4 C3 109.78(17)
C5 C4 H4A 109.7
C5 C4 H4B 109.7
C3 C4 H4A 109.7
C3 C4 H4B 109.7
H4A C4 H4B 108.2
C18 C19 H19 119.9
C20 C19 C18 120.3(2)
C20 C19 H19 119.9
O3 C9 C10 123.01(19)
O3 C9 C8 114.93(17)
C10 C9 C8 122.03(19)
C21 C20 H20 119.8
C19 C20 C21 120.3(2)
C19 C20 H20 119.8
O4 C29 H29A 109.5
O4 C29 H29B 109.5
O4 C29 H29C 109.5
H29A C29 H29B 109.5
H29A C29 H29C 109.5
H29B C29 H29C 109.5
O3 C27 H27A 109.5
O3 C27 H27B 109.5
O3 C27 H27C 109.5
H27A C27 H27B 109.5
H27A C27 H27C 109.5
H27B C27 H27C 109.5
O5 C30 H30A 109.5
O5 C30 H30B 109.5
O5 C30 H30C 109.5
N2 C1 C14 102.63(15)
N2 C1 C28 110.65(17)
N2 C1 C13 107.46(16)
C28 C1 C14 109.66(16)
C13 C1 C14 115.16(17)
C13 C1 C28 110.93(16)
O5 C30A H30D 109.5
O5 C30A H30E 109.5
O5 C30A H30F 109.5
H30D C30A H30E 109.5
H30D C30A H30F 109.5
H30E C30A H30F 109.5

loop_
_geom_bond_atom_site_label_1
_geom_bond_atom_site_label_2
_geom_bond_distance
O1 C16 1.239(3)
O3 C9 1.379(3)
O3 C27 1.428(3)
C14 H14 0.9800
C14 N26 1.469(3)
C14 C15 1.533(3)
C14 C1 1.570(3)
C10 H10 0.9300
C10 C11 1.394(3)
C10 C9 1.385(3)
N26 C17 1.393(3)
N26 C25 1.398(3)
O5 H5A 0.8200
O5 H5B 0.8200
O5 C30 1.421(4)
O5 C30A 1.325(12)
O4 H4 0.8200
O4 C29 1.398(3)
C17 C18 1.473(3)
C17 O2 1.210(3)
C18 C23 1.393(3)
C18 C19 1.391(3)
N2 C16 1.339(3)
N2 C3 1.465(3)
N2 C1 1.471(3)
C11 N12 1.373(3)
C11 C6 1.414(3)
N12 H12 0.8600
N12 C13 1.379(3)
C23 N24 1.410(3)
C23 C22 1.396(3)
C15 H15A 0.9700
C15 H15B 0.9700
C15 C16 1.514(3)
N24 C25 1.280(3)
C6 C5 1.434(3)
C6 C7 1.412(3)
C25 H25 0.9300
C21 H21 0.9300
C21 C22 1.397(3)
C21 C20 1.396(4)
C5 C13 1.365(3)
C5 C4 1.506(3)
C8 H8 0.9300
C8 C7 1.379(3)
C8 C9 1.408(3)
C28 H28A 0.9600
C28 H28B 0.9600
C28 H28C 0.9600
C28 C1 1.531(3)
C22 H22 0.9300
C13 C1 1.496(3)
C7 H7 0.9300
C3 H3A 0.9700
C3 H3B 0.9700
C3 C4 1.523(3)
C4 H4A 0.9700
C4 H4B 0.9700
C19 H19 0.9300
C19 C20 1.367(3)
C20 H20 0.9300
C29 H29A 0.9600
C29 H29B 0.9600
C29 H29C 0.9600
C27 H27A 0.9600
C27 H27B 0.9600
C27 H27C 0.9600
C30 H30A 0.9600
C30 H30B 0.9600
C30 H30C 0.9600
C30A H30D 0.9600
C30A H30E 0.9600
C30A H30F 0.9600

loop_
_geom_torsion_atom_site_label_1
_geom_torsion_atom_site_label_2
_geom_torsion_atom_site_label_3
_geom_torsion_atom_site_label_4
_geom_torsion
C14 N26 C17 C18 -177.24(18)
C14 N26 C17 O2 1.5(3)
C14 N26 C25 N24 179.3(2)
C14 C15 C16 O1 166.4(2)
C14 C15 C16 N2 -15.3(2)
C10 C11 N12 C13 -179.49(19)
C10 C11 C6 C5 -179.64(18)
C10 C11 C6 C7 1.7(3)
N26 C14 C15 C16 -103.14(19)
N26 C14 C1 N2 103.82(19)
N26 C14 C1 C28 -138.54(18)
N26 C14 C1 C13 -12.6(2)
N26 C17 C18 C23 -3.7(3)
N26 C17 C18 C19 176.04(19)
C17 N26 C25 N24 -2.9(3)
C17 C18 C23 N24 0.1(3)
C17 C18 C23 C22 178.82(19)
C17 C18 C19 C20 -179.1(2)
C18 C23 N24 C25 2.4(3)
C18 C23 C22 C21 0.5(3)
C18 C19 C20 C21 0.0(3)
N2 C3 C4 C5 -43.5(2)
C11 C10 C9 O3 -177.43(17)
C11 C10 C9 C8 0.2(3)
C11 N12 C13 C5 -0.6(2)
C11 N12 C13 C1 179.14(18)
C11 C6 C5 C13 -1.6(2)
C11 C6 C5 C4 176.3(2)
C11 C6 C7 C8 0.1(3)
N12 C11 C6 C5 1.3(2)
N12 C11 C6 C7 -177.36(17)
N12 C13 C1 C14 -61.0(2)
N12 C13 C1 N2 -174.66(17)
N12 C13 C1 C28 64.3(2)
C23 C18 C19 C20 0.7(3)
C23 N24 C25 N26 -1.1(3)
C15 C14 N26 C17 46.7(2)
C15 C14 N26 C25 -135.49(18)
C15 C14 C1 N2 -21.30(19)
C15 C14 C1 C28 96.33(19)
C15 C14 C1 C13 -137.73(17)
O2 C17 C18 C23 177.6(2)
O2 C17 C18 C19 -2.7(3)
N24 C23 C22 C21 179.33(19)
C6 C11 N12 C13 -0.5(2)
C6 C5 C13 N12 1.4(2)
C6 C5 C13 C1 -178.35(18)
C6 C5 C4 C3 -161.4(2)
C16 N2 C3 C4 -112.2(2)
C16 N2 C1 C14 13.3(2)
C16 N2 C1 C28 -103.6(2)
C16 N2 C1 C13 135.11(18)
C25 N26 C17 C18 5.1(3)
C25 N26 C17 O2 -176.17(19)
C5 C6 C7 C8 -178.1(2)
C5 C13 C1 C14 118.7(2)
C5 C13 C1 N2 5.0(3)
C5 C13 C1 C28 -116.0(2)
C22 C23 N24 C25 -176.36(19)
C22 C21 C20 C19 -0.4(3)
C13 C5 C4 C3 16.2(3)
C7 C6 C5 C13 176.7(2)
C7 C6 C5 C4 -5.4(4)
C7 C8 C9 O3 179.31(17)
C7 C8 C9 C10 1.5(3)
C3 N2 C16 O1 -9.2(4)
C3 N2 C16 C15 172.45(19)
C3 N2 C1 C14 -158.66(18)
C3 N2 C1 C28 84.4(2)
C3 N2 C1 C13 -36.8(2)
C4 C5 C13 N12 -176.81(17)
C4 C5 C13 C1 3.5(3)
C19 C18 C23 N24 -179.7(2)
C19 C18 C23 C22 -0.9(3)
C9 C10 C11 N12 177.07(19)
C9 C10 C11 C6 -1.8(3)
C9 C8 C7 C6 -1.6(3)
C20 C21 C22 C23 0.1(3)
C27 O3 C9 C10 6.1(3)
C27 O3 C9 C8 -171.64(18)
C1 C14 N26 C17 -72.6(2)
C1 C14 N26 C25 105.15(19)
C1 C14 C15 C16 22.3(2)
C1 N2 C16 O1 179.3(2)
C1 N2 C16 C15 0.9(2)
C1 N2 C3 C4 58.9(3)
